data_1565038
loop_
_publ_author_name
'Masferrer-Rius, Eduard'
'Li, Fanshi'
'Lutz, Martin'
'Klein Gebbink, Robertus J. M.'

_publ_section_title
;
 Exploration of highly electron-rich manganese complexes in
 enantioselective oxidation catalysis; a focus on enantioselective
 benzylic oxidation
;
_journal_issue 23
_journal_name_full 'Catalysis Science &amp; Technology'
_journal_page_first 7751
_journal_page_last 7763
_journal_paper_doi 10.1039/D1CY01642C
_journal_volume 11
_journal_year 2021
_chemical_absolute_configuration ad
_chemical_formula_moiety 'C30 H40 F6 Mn N6 O6 S2, C6 H4 F2'
_chemical_formula_sum 'C36 H44 F8 Mn N6 O6 S2'
_chemical_formula_weight 927.83
_space_group_crystal_system orthorhombic
_space_group_IT_number 19
_space_group_name_Hall 'P 2ac 2ab'
_space_group_name_H-M_alt 'P 21 21 21'
_atom_sites_solution_hydrogens geom
_atom_sites_solution_primary dual
_atom_sites_solution_secondary difmap
_audit_creation_method SHELXL-2018/3
_audit_update_record
;
2021-08-02 deposited with the CCDC.	2021-10-19 downloaded from the CCDC.
;
_cell_angle_alpha 90
_cell_angle_beta 90
_cell_angle_gamma 90
_cell_formula_units_Z 4
_cell_length_a 10.2605(2)
_cell_length_b 15.2842(3)
_cell_length_c 26.1552(5)
_cell_measurement_reflns_used 57181
_cell_measurement_temperature 150(2)
_cell_measurement_theta_max 27.56
_cell_measurement_theta_min 1.53
_cell_volume 4101.75(14)
_computing_cell_refinement Peakref
_computing_data_collection Apex3
_computing_data_reduction 'Eval15, Sadabs'
_computing_structure_refinement 'SHELXL-2018/3 (Sheldrick, 2018)'
_computing_structure_solution SHELXT
_diffrn_ambient_temperature 150(2)
_diffrn_measured_fraction_theta_full 1.000
_diffrn_measured_fraction_theta_max 1.000
_diffrn_measurement_device_type 'Bruker Kappa ApexII'
_diffrn_measurement_method '\f and \w scans'
_diffrn_radiation_type MoK\a
_diffrn_radiation_wavelength 0.71073
_diffrn_reflns_av_R_equivalents 0.0420
_diffrn_reflns_av_unetI/netI 0.0258
_diffrn_reflns_Laue_measured_fraction_full 1.000
_diffrn_reflns_Laue_measured_fraction_max 1.000
_diffrn_reflns_limit_h_max 12
_diffrn_reflns_limit_h_min -13
_diffrn_reflns_limit_k_max 19
_diffrn_reflns_limit_k_min -19
_diffrn_reflns_limit_l_max 33
_diffrn_reflns_limit_l_min -33
_diffrn_reflns_number 79976
_diffrn_reflns_point_group_measured_fraction_full 1.000
_diffrn_reflns_point_group_measured_fraction_max 1.000
_diffrn_reflns_theta_full 25.242
_diffrn_reflns_theta_max 27.497
_diffrn_reflns_theta_min 1.543
_diffrn_source 'sealed tube'
_exptl_absorpt_coefficient_mu 0.512
_exptl_absorpt_correction_T_max 0.7456
_exptl_absorpt_correction_T_min 0.6737
_exptl_absorpt_correction_type multi-scan
_exptl_absorpt_process_details
;
 SADABS 2016/2: Krause, L., Herbst-Irmer, R., Sheldrick G.M. & Stalke D.,
 J. Appl. Cryst. 48 (2015) 3-10
;
_exptl_crystal_colour colourless
_exptl_crystal_density_diffrn 1.502
_exptl_crystal_description block
_exptl_crystal_F_000 1916
_exptl_crystal_size_max 0.34
_exptl_crystal_size_mid 0.20
_exptl_crystal_size_min 0.08
_refine_diff_density_max 0.598
_refine_diff_density_min -0.511
_refine_diff_density_rms 0.056
_refine_ls_abs_structure_details
;
 Flack x determined using 3343 quotients [(I+)-(I-)]/[(I+)+(I-)]
 (Parsons, Flack and Wagner, Acta Cryst. B69 (2013) 249-259).
;
_refine_ls_abs_structure_Flack 0.011(5)
_refine_ls_extinction_method none
_refine_ls_goodness_of_fit_ref 1.045
_refine_ls_hydrogen_treatment constr
_refine_ls_matrix_type full
_refine_ls_number_parameters 541
_refine_ls_number_reflns 9425
_refine_ls_number_restraints 9
_refine_ls_restrained_S_all 1.051
_refine_ls_R_factor_all 0.0461
_refine_ls_R_factor_gt 0.0380
_refine_ls_shift/su_max 0.000
_refine_ls_shift/su_mean 0.000
_refine_ls_structure_factor_coef Fsqd
_refine_ls_weighting_details 'w=1/[\s^2^(Fo^2^)+(0.0598P)^2^+1.4897P] where P=(Fo^2^+2Fc^2^)/3'
_refine_ls_weighting_scheme calc
_refine_ls_wR_factor_gt 0.0988
_refine_ls_wR_factor_ref 0.1031
_reflns_Friedel_coverage 0.798
_reflns_Friedel_fraction_full 1.000
_reflns_Friedel_fraction_max 1.000
_reflns_number_gt 8231
_reflns_number_total 9425
_reflns_threshold_expression 'I > 2\s(I)'
_cod_data_source_file d1cy01642c2.cif
_cod_data_source_block l1183a
_cod_depositor_comments 'Adding full bibliography for 1565038--1565039.cif.'
_cod_original_cell_volume 4101.77(14)
_cod_database_code 1565038
_shelx_shelxl_version_number 2018/3
_shelx_space_group_comment
;
The symmetry employed for this shelxl refinement is uniquely defined
by the following loop, which should always be used as a source of
symmetry information in preference to the above space-group names.
They are only intended as comments.
;

loop_
_space_group_symop_operation_xyz
'x, y, z'
'-x+1/2, -y, z+1/2'
'-x, y+1/2, -z+1/2'
'x+1/2, -y+1/2, -z'

loop_
_atom_site_label
_atom_site_type_symbol
_atom_site_fract_x
_atom_site_fract_y
_atom_site_fract_z
_atom_site_U_iso_or_equiv
_atom_site_adp_type
_atom_site_occupancy
_atom_site_site_symmetry_order
_atom_site_calc_flag
_atom_site_refinement_flags_posn
_atom_site_refinement_flags_adp
_atom_site_refinement_flags_occupancy
_atom_site_disorder_assembly
_atom_site_disorder_group
Mn1 Mn 0.49498(5) 0.29210(3) 0.14277(2) 0.02417(12) Uani 1 1 d . . . . .
S1 S 0.78471(9) 0.35581(6) 0.20429(3) 0.03087(19) Uani 1 1 d . . . . .
S2 S 0.59694(9) 0.10519(6) 0.08654(3) 0.0302(2) Uani 1 1 d . . . . .
F1 F 0.7905(6) 0.2303(3) 0.26978(17) 0.1278(18) Uani 1 1 d . . . . .
F2 F 0.9642(4) 0.3009(3) 0.26514(17) 0.1183(18) Uani 1 1 d . . . . .
F3 F 0.9155(4) 0.2109(2) 0.20617(16) 0.0958(13) Uani 1 1 d . . . . .
F4 F 0.5291(2) -0.02087(16) 0.14918(9) 0.0466(6) Uani 1 1 d . . . . .
F5 F 0.7102(3) -0.04284(18) 0.10961(14) 0.0761(10) Uani 1 1 d . . . . .
F6 F 0.7011(3) 0.0484(2) 0.17125(11) 0.0780(10) Uani 1 1 d . . . . .
O1 O 0.6844(3) 0.3083(2) 0.17677(11) 0.0504(8) Uani 1 1 d . . . . .
O2 O 0.7369(3) 0.4132(2) 0.24265(11) 0.0492(8) Uani 1 1 d . . . . .
O3 O 0.8808(5) 0.3912(3) 0.17182(16) 0.0808(13) Uani 1 1 d . . . . .
O4 O 0.5058(3) 0.15675(15) 0.11631(9) 0.0361(6) Uani 1 1 d . . . . .
O5 O 0.5364(3) 0.0603(2) 0.04477(10) 0.0544(9) Uani 1 1 d . . . . .
O6 O 0.7196(3) 0.1466(2) 0.07715(12) 0.0505(8) Uani 1 1 d . . . . .
N1 N 0.5638(3) 0.34499(19) 0.06838(10) 0.0250(6) Uani 1 1 d . . . . .
N2 N 0.3065(3) 0.31224(17) 0.09703(9) 0.0221(5) Uani 1 1 d . . . . .
N3 N 0.4094(3) 0.41721(18) 0.17825(10) 0.0240(6) Uani 1 1 d . . . . .
N4 N 0.3974(3) 0.24594(19) 0.21335(10) 0.0277(6) Uani 1 1 d . . . . .
N5 N 0.6264(3) 0.4625(2) -0.07356(11) 0.0296(6) Uani 1 1 d . . . . .
N6 N 0.1730(3) 0.19200(19) 0.34264(11) 0.0319(7) Uani 1 1 d . . . . .
C1 C 0.6805(3) 0.3811(2) 0.05624(13) 0.0268(7) Uani 1 1 d . . . . .
H1 H 0.747382 0.380287 0.081341 0.032 Uiso 1 1 calc R U . . .
C2 C 0.7075(3) 0.4187(2) 0.00983(13) 0.0283(7) Uani 1 1 d . . . . .
H2 H 0.791696 0.441945 0.003246 0.034 Uiso 1 1 calc R U . . .
C3 C 0.6101(3) 0.4229(2) -0.02803(12) 0.0254(7) Uani 1 1 d . . . . .
C4 C 0.4900(4) 0.3829(2) -0.01600(11) 0.0245(6) Uani 1 1 d . . . . .
H4 H 0.421647 0.382043 -0.040493 0.029 Uiso 1 1 calc R U . . .
C5 C 0.4720(3) 0.3451(2) 0.03134(11) 0.0230(7) Uani 1 1 d . . . . .
C6 C 0.3472(3) 0.2982(2) 0.04295(11) 0.0248(7) Uani 1 1 d . . . . .
H6A H 0.277880 0.319627 0.019791 0.030 Uiso 1 1 calc R U . . .
H6B H 0.358810 0.234792 0.036680 0.030 Uiso 1 1 calc R U . . .
C7 C 0.1884(3) 0.2586(2) 0.10827(13) 0.0281(7) Uani 1 1 d . . . . .
H7A H 0.174492 0.253647 0.145608 0.034 Uiso 1 1 calc R U . . .
H7B H 0.197440 0.199078 0.093735 0.034 Uiso 1 1 calc R U . . .
C8 C 0.0758(3) 0.3072(2) 0.08312(14) 0.0332(8) Uani 1 1 d . . . . .
H8A H -0.006891 0.296258 0.101575 0.040 Uiso 1 1 calc R U . . .
H8B H 0.065287 0.289033 0.047025 0.040 Uiso 1 1 calc R U . . .
C9 C 0.1149(4) 0.4044(2) 0.08671(13) 0.0305(7) Uani 1 1 d . . . . .
H9A H 0.060125 0.435339 0.112060 0.037 Uiso 1 1 calc R U . . .
H9B H 0.105221 0.433512 0.053117 0.037 Uiso 1 1 calc R U . . .
C10 C 0.2592(3) 0.4040(2) 0.10370(12) 0.0229(6) Uani 1 1 d . . . . .
H10 H 0.310853 0.444270 0.081382 0.027 Uiso 1 1 calc R U . . .
C11 C 0.2731(3) 0.4320(2) 0.15983(12) 0.0267(7) Uani 1 1 d . . . . .
H11 H 0.210591 0.398191 0.181512 0.032 Uiso 1 1 calc R U . . .
C12 C 0.2473(4) 0.5317(2) 0.16600(16) 0.0390(9) Uani 1 1 d . . . . .
H12A H 0.212579 0.556700 0.133840 0.047 Uiso 1 1 calc R U . . .
H12B H 0.183503 0.542454 0.193713 0.047 Uiso 1 1 calc R U . . .
C13 C 0.3798(4) 0.5730(2) 0.17927(15) 0.0367(9) Uani 1 1 d . . . . .
H13A H 0.396275 0.625697 0.158198 0.044 Uiso 1 1 calc R U . . .
H13B H 0.383911 0.589366 0.215860 0.044 Uiso 1 1 calc R U . . .
C14 C 0.4775(4) 0.5007(2) 0.16693(13) 0.0295(7) Uani 1 1 d . . . . .
H14A H 0.503445 0.503215 0.130500 0.035 Uiso 1 1 calc R U . . .
H14B H 0.556562 0.506655 0.188358 0.035 Uiso 1 1 calc R U . . .
C15 C 0.4077(4) 0.4008(2) 0.23438(12) 0.0275(7) Uani 1 1 d . . . . .
H15A H 0.350307 0.444191 0.251216 0.033 Uiso 1 1 calc R U . . .
H15B H 0.496759 0.408181 0.248294 0.033 Uiso 1 1 calc R U . . .
C16 C 0.3597(3) 0.3101(2) 0.24607(12) 0.0247(7) Uani 1 1 d . . . . .
C17 C 0.2854(3) 0.2944(2) 0.28869(11) 0.0260(6) Uani 1 1 d . . . . .
H17 H 0.261077 0.341584 0.310310 0.031 Uiso 1 1 calc R U . . .
C18 C 0.2448(3) 0.2084(2) 0.30065(12) 0.0252(6) Uani 1 1 d . . . . .
C19 C 0.2829(4) 0.1424(2) 0.26651(12) 0.0275(7) Uani 1 1 d . . . . .
H19 H 0.257749 0.083400 0.272193 0.033 Uiso 1 1 calc R U . . .
C20 C 0.3570(4) 0.1643(2) 0.22489(13) 0.0306(8) Uani 1 1 d . . . . .
H20 H 0.381825 0.118461 0.202386 0.037 Uiso 1 1 calc R U . . .
C21 C 0.7451(4) 0.5093(3) -0.08862(16) 0.0407(9) Uani 1 1 d . . . . .
H21A H 0.814988 0.468069 -0.098610 0.049 Uiso 1 1 calc R U . . .
H21B H 0.777080 0.547191 -0.060593 0.049 Uiso 1 1 calc R U . . .
C22 C 0.6999(5) 0.5635(3) -0.13404(16) 0.0486(11) Uani 1 1 d . . . . .
H22A H 0.772619 0.575132 -0.157960 0.058 Uiso 1 1 calc R U . . .
H22B H 0.661906 0.619824 -0.122805 0.058 Uiso 1 1 calc R U . . .
C23 C 0.5965(4) 0.5048(3) -0.15869(14) 0.0429(10) Uani 1 1 d . . . . .
H23A H 0.536455 0.539443 -0.180333 0.051 Uiso 1 1 calc R U . . .
H23B H 0.637374 0.458590 -0.179787 0.051 Uiso 1 1 calc R U . . .
C24 C 0.5255(4) 0.4658(3) -0.11319(13) 0.0348(8) Uani 1 1 d . . . . .
H24A H 0.451704 0.503316 -0.102515 0.042 Uiso 1 1 calc R U . . .
H24B H 0.492295 0.406498 -0.121152 0.042 Uiso 1 1 calc R U . . .
C25 C 0.1228(4) 0.2607(3) 0.37694(14) 0.0353(8) Uani 1 1 d . . . . .
H25A H 0.078232 0.307428 0.357418 0.042 Uiso 1 1 calc R U . . .
H25B H 0.193858 0.286955 0.397461 0.042 Uiso 1 1 calc R U . . .
C26 C 0.0280(4) 0.2114(3) 0.41047(16) 0.0458(10) Uani 1 1 d . . . . .
H26A H -0.059729 0.209618 0.394751 0.055 Uiso 1 1 calc R U . . .
H26B H 0.021472 0.238673 0.444695 0.055 Uiso 1 1 calc R U . . .
C27 C 0.0862(5) 0.1202(3) 0.41402(16) 0.0464(10) Uani 1 1 d . . . . .
H27A H 0.019004 0.076423 0.423184 0.056 Uiso 1 1 calc R U . . .
H27B H 0.157197 0.118055 0.439637 0.056 Uiso 1 1 calc R U . . .
C28 C 0.1387(4) 0.1041(3) 0.36012(15) 0.0380(8) Uani 1 1 d . . . . .
H28A H 0.216053 0.065442 0.360818 0.046 Uiso 1 1 calc R U . . .
H28B H 0.071241 0.077612 0.337906 0.046 Uiso 1 1 calc R U . . .
C29 C 0.8653(6) 0.2692(3) 0.2382(2) 0.0597(14) Uani 1 1 d . . . . .
C30 C 0.6359(4) 0.0179(3) 0.13138(17) 0.0412(10) Uani 1 1 d . . . . .
F7 F 0.4010(4) 0.1820(3) 0.42043(16) 0.0831(14) Uani 0.7271 1 d D . P A 1
F8 F 0.5596(4) 0.3201(2) 0.42060(15) 0.0853(13) Uani 0.8176 1 d D . P B 2
F9 F 0.7833(8) 0.3087(5) 0.4676(2) 0.108(3) Uani 0.4553 1 d D . P C 3
C31 C 0.5094(5) 0.1773(4) 0.44313(15) 0.0616(13) Uani 1 1 d D . . . .
H31 H 0.427991 0.182031 0.426047 0.074 Uiso 0.2728 1 calc R U P A 4
C32 C 0.5941(5) 0.2457(3) 0.44421(16) 0.0635(14) Uani 1 1 d D . . . .
H32 H 0.571432 0.298687 0.427447 0.076 Uiso 0.1824 1 calc R U P B 5
C33 C 0.7102(6) 0.2399(3) 0.46867(17) 0.0653(14) Uani 1 1 d D . . . .
H33 H 0.767183 0.288815 0.469070 0.078 Uiso 0.5447 1 calc R U P C 6
C34 C 0.7469(6) 0.1624(4) 0.49337(17) 0.0681(15) Uani 1 1 d . . . . .
H34 H 0.828234 0.157266 0.510493 0.082 Uiso 1 1 calc R U . . .
C35 C 0.6592(7) 0.0938(3) 0.49164(17) 0.0665(17) Uani 1 1 d . . . . .
H35 H 0.681246 0.040387 0.508083 0.080 Uiso 1 1 calc R U . . .
C36 C 0.5452(6) 0.1000(3) 0.46777(16) 0.0653(16) Uani 1 1 d . . . . .
H36 H 0.487544 0.051314 0.467494 0.078 Uiso 1 1 calc R U . . .

loop_
_atom_site_aniso_label
_atom_site_aniso_U_11
_atom_site_aniso_U_22
_atom_site_aniso_U_33
_atom_site_aniso_U_23
_atom_site_aniso_U_13
_atom_site_aniso_U_12
Mn1 0.0310(3) 0.0254(2) 0.0161(2) 0.00033(17) 0.0016(2) 0.0052(2)
S1 0.0342(5) 0.0328(4) 0.0256(4) 0.0023(3) -0.0001(4) -0.0003(4)
S2 0.0372(5) 0.0315(4) 0.0219(4) 0.0067(3) 0.0097(4) 0.0114(4)
F1 0.176(5) 0.106(3) 0.101(3) 0.076(3) -0.008(3) -0.015(3)
F2 0.106(3) 0.109(3) 0.140(4) -0.045(3) -0.098(3) 0.041(3)
F3 0.111(3) 0.061(2) 0.115(3) -0.031(2) -0.046(2) 0.044(2)
F4 0.0401(13) 0.0457(13) 0.0540(14) 0.0240(11) 0.0037(11) -0.0012(10)
F5 0.0596(18) 0.0451(15) 0.124(3) 0.0299(17) 0.0284(18) 0.0283(14)
F6 0.0695(19) 0.106(3) 0.0581(18) 0.0450(18) -0.0314(16) -0.0307(19)
O1 0.0471(17) 0.062(2) 0.0422(16) -0.0163(14) -0.0234(14) 0.0139(15)
O2 0.0497(18) 0.0557(19) 0.0421(16) -0.0172(14) -0.0099(14) 0.0091(15)
O3 0.092(3) 0.071(2) 0.080(3) 0.005(2) 0.043(2) -0.021(2)
O4 0.0429(15) 0.0270(12) 0.0385(13) 0.0000(10) 0.0173(13) 0.0041(12)
O5 0.068(2) 0.072(2) 0.0234(13) -0.0109(13) 0.0020(13) 0.0115(18)
O6 0.0431(16) 0.0466(16) 0.0619(19) 0.0222(14) 0.0230(15) 0.0114(14)
N1 0.0284(15) 0.0284(14) 0.0182(12) -0.0004(11) -0.0010(11) 0.0013(12)
N2 0.0289(14) 0.0223(13) 0.0152(12) -0.0013(9) 0.0029(10) 0.0018(11)
N3 0.0312(15) 0.0257(14) 0.0153(12) -0.0003(10) 0.0012(11) 0.0003(11)
N4 0.0391(16) 0.0268(14) 0.0173(13) -0.0004(11) 0.0010(12) 0.0060(13)
N5 0.0295(15) 0.0376(16) 0.0217(13) 0.0062(12) 0.0014(12) -0.0034(13)
N6 0.0391(17) 0.0285(15) 0.0280(14) -0.0027(12) 0.0080(13) -0.0040(13)
C1 0.0259(17) 0.0299(18) 0.0247(16) -0.0013(13) -0.0029(13) 0.0003(14)
C2 0.0257(16) 0.0320(17) 0.0272(16) 0.0010(13) -0.0015(14) -0.0018(14)
C3 0.0310(18) 0.0251(16) 0.0200(14) -0.0007(12) 0.0012(13) 0.0012(13)
C4 0.0295(16) 0.0274(15) 0.0167(13) -0.0025(11) -0.0020(13) -0.0009(14)
C5 0.0277(17) 0.0238(15) 0.0175(14) -0.0021(11) 0.0002(12) 0.0020(12)
C6 0.0285(16) 0.0284(17) 0.0176(14) -0.0032(13) 0.0027(12) -0.0002(14)
C7 0.0325(18) 0.0278(17) 0.0240(16) -0.0016(13) 0.0036(14) -0.0020(14)
C8 0.0303(18) 0.0360(19) 0.0333(18) -0.0024(15) 0.0010(15) -0.0017(15)
C9 0.0348(19) 0.0325(18) 0.0241(16) -0.0004(14) -0.0021(15) 0.0064(15)
C10 0.0271(16) 0.0218(15) 0.0197(14) 0.0000(12) -0.0010(12) 0.0008(13)
C11 0.0319(18) 0.0271(16) 0.0210(15) -0.0041(12) 0.0002(14) 0.0068(14)
C12 0.052(2) 0.0293(18) 0.036(2) -0.0093(15) -0.0077(18) 0.0148(17)
C13 0.052(2) 0.0247(17) 0.0334(19) -0.0009(15) 0.0029(17) 0.0050(16)
C14 0.037(2) 0.0259(16) 0.0254(16) -0.0001(12) 0.0039(14) -0.0006(14)
C15 0.0378(19) 0.0298(17) 0.0150(14) -0.0029(12) -0.0008(14) -0.0007(15)
C16 0.0303(17) 0.0258(17) 0.0179(14) -0.0001(12) -0.0018(12) 0.0041(13)
C17 0.0328(17) 0.0277(16) 0.0174(14) -0.0017(13) -0.0017(13) 0.0015(15)
C18 0.0267(16) 0.0297(16) 0.0192(14) -0.0004(13) 0.0002(12) 0.0002(14)
C19 0.0355(18) 0.0231(15) 0.0237(16) 0.0007(12) -0.0012(14) 0.0025(14)
C20 0.042(2) 0.0277(18) 0.0217(16) -0.0012(13) 0.0009(15) 0.0108(15)
C21 0.039(2) 0.049(2) 0.0339(19) 0.0166(18) 0.0014(17) -0.0084(18)
C22 0.049(2) 0.059(3) 0.038(2) 0.024(2) -0.0013(19) -0.009(2)
C23 0.048(2) 0.055(3) 0.0256(17) 0.0129(17) 0.0025(17) 0.001(2)
C24 0.036(2) 0.047(2) 0.0214(16) 0.0082(15) -0.0004(14) -0.0004(17)
C25 0.043(2) 0.0339(19) 0.0294(18) -0.0045(15) 0.0094(16) -0.0013(16)
C26 0.045(2) 0.050(2) 0.042(2) -0.0119(19) 0.0145(18) -0.010(2)
C27 0.059(3) 0.041(2) 0.039(2) 0.0024(17) 0.016(2) -0.015(2)
C28 0.046(2) 0.0306(18) 0.037(2) 0.0005(16) 0.0116(18) -0.0092(16)
C29 0.072(3) 0.046(3) 0.061(3) 0.003(2) -0.030(3) 0.011(2)
C30 0.033(2) 0.043(2) 0.047(2) 0.0190(18) 0.0029(18) 0.0053(17)
F7 0.069(3) 0.080(3) 0.100(4) 0.006(3) -0.011(3) -0.001(2)
F8 0.075(3) 0.052(2) 0.128(4) 0.034(2) -0.004(3) -0.0066(19)
F9 0.082(6) 0.103(7) 0.139(8) 0.020(6) -0.001(6) -0.032(5)
C31 0.051(3) 0.075(3) 0.058(3) -0.025(3) 0.012(3) -0.014(3)
C32 0.055(3) 0.069(3) 0.067(3) -0.003(3) 0.016(3) -0.012(3)
C33 0.064(3) 0.056(3) 0.076(4) -0.002(3) 0.023(3) -0.017(3)
C34 0.083(4) 0.069(4) 0.053(3) -0.005(3) 0.020(3) -0.010(3)
C35 0.114(5) 0.048(3) 0.037(2) -0.011(2) 0.020(3) -0.021(3)
C36 0.101(5) 0.047(3) 0.048(3) -0.002(2) 0.019(3) -0.022(3)

loop_
_atom_type_symbol
_atom_type_description
_atom_type_scat_dispersion_real
_atom_type_scat_dispersion_imag
_atom_type_scat_source
C C 0.0033 0.0016 'International Tables Vol C Tables 4.2.6.8 and 6.1.1.4'
H H 0.0000 0.0000 'International Tables Vol C Tables 4.2.6.8 and 6.1.1.4'
F F 0.0171 0.0103 'International Tables Vol C Tables 4.2.6.8 and 6.1.1.4'
Mn Mn 0.3368 0.7283 'International Tables Vol C Tables 4.2.6.8 and 6.1.1.4'
N N 0.0061 0.0033 'International Tables Vol C Tables 4.2.6.8 and 6.1.1.4'
O O 0.0106 0.0060 'International Tables Vol C Tables 4.2.6.8 and 6.1.1.4'
S S 0.1246 0.1234 'International Tables Vol C Tables 4.2.6.8 and 6.1.1.4'

loop_
_diffrn_orient_matrix_type
_diffrn_orient_matrix_UB_11
_diffrn_orient_matrix_UB_12
_diffrn_orient_matrix_UB_13
_diffrn_orient_matrix_UB_21
_diffrn_orient_matrix_UB_22
_diffrn_orient_matrix_UB_23
_diffrn_orient_matrix_UB_31
_diffrn_orient_matrix_UB_32
_diffrn_orient_matrix_UB_33
'Nonius RMAT' -0.0753129 -0.0168419 -0.0221843 -0.0080815 -0.0566203 0.0188996 -0.0613348 0.0281405 0.0247499

loop_
_geom_angle_atom_site_label_1
_geom_angle_atom_site_label_2
_geom_angle_atom_site_label_3
_geom_angle
_geom_angle_site_symmetry_1
_geom_angle_site_symmetry_3
_geom_angle_publ_flag
O1 Mn1 O4 101.19(12) . . ?
O1 Mn1 N4 95.77(12) . . ?
O4 Mn1 N4 89.16(10) . . ?
O1 Mn1 N1 91.88(12) . . ?
O4 Mn1 N1 92.92(10) . . ?
N4 Mn1 N1 171.53(11) . . ?
O1 Mn1 N2 164.00(12) . . ?
O4 Mn1 N2 90.26(10) . . ?
N4 Mn1 N2 95.53(10) . . ?
N1 Mn1 N2 76.26(10) . . ?
O1 Mn1 N3 94.75(11) . . ?
O4 Mn1 N3 159.18(10) . . ?
N4 Mn1 N3 75.87(10) . . ?
N1 Mn1 N3 99.91(10) . . ?
N2 Mn1 N3 77.11(10) . . ?
O3 S1 O2 115.5(2) . . ?
O3 S1 O1 112.9(2) . . ?
O2 S1 O1 114.52(19) . . ?
O3 S1 C29 105.0(3) . . ?
O2 S1 C29 105.4(2) . . ?
O1 S1 C29 101.7(2) . . ?
O6 S2 O5 117.6(2) . . ?
O6 S2 O4 114.78(18) . . ?
O5 S2 O4 112.99(19) . . ?
O6 S2 C30 104.01(18) . . ?
O5 S2 C30 103.6(2) . . ?
O4 S2 C30 101.19(17) . . ?
S1 O1 Mn1 154.6(2) . . ?
S2 O4 Mn1 135.85(17) . . ?
C5 N1 C1 116.6(3) . . ?
C5 N1 Mn1 114.0(2) . . ?
C1 N1 Mn1 129.3(2) . . ?
C6 N2 C7 109.6(2) . . ?
C6 N2 C10 109.7(2) . . ?
C7 N2 C10 103.2(2) . . ?
C6 N2 Mn1 103.87(19) . . ?
C7 N2 Mn1 120.5(2) . . ?
C10 N2 Mn1 109.81(19) . . ?
C14 N3 C15 110.3(3) . . ?
C14 N3 C11 104.2(3) . . ?
C15 N3 C11 109.4(3) . . ?
C14 N3 Mn1 117.0(2) . . ?
C15 N3 Mn1 105.2(2) . . ?
C11 N3 Mn1 110.66(19) . . ?
C20 N4 C16 116.1(3) . . ?
C20 N4 Mn1 128.3(2) . . ?
C16 N4 Mn1 115.1(2) . . ?
C3 N5 C21 124.1(3) . . ?
C3 N5 C24 123.6(3) . . ?
C21 N5 C24 112.3(3) . . ?
C18 N6 C28 124.0(3) . . ?
C18 N6 C25 123.7(3) . . ?
C28 N6 C25 112.3(3) . . ?
N1 C1 C2 123.8(3) . . ?
N1 C1 H1 118.1 . . ?
C2 C1 H1 118.1 . . ?
C1 C2 C3 119.9(3) . . ?
C1 C2 H2 120.1 . . ?
C3 C2 H2 120.1 . . ?
N5 C3 C2 123.7(3) . . ?
N5 C3 C4 120.0(3) . . ?
C2 C3 C4 116.3(3) . . ?
C5 C4 C3 119.9(3) . . ?
C5 C4 H4 120.0 . . ?
C3 C4 H4 120.0 . . ?
N1 C5 C4 123.4(3) . . ?
N1 C5 C6 116.7(3) . . ?
C4 C5 C6 119.8(3) . . ?
N2 C6 C5 111.3(3) . . ?
N2 C6 H6A 109.4 . . ?
C5 C6 H6A 109.4 . . ?
N2 C6 H6B 109.4 . . ?
C5 C6 H6B 109.4 . . ?
H6A C6 H6B 108.0 . . ?
N2 C7 C8 105.2(3) . . ?
N2 C7 H7A 110.7 . . ?
C8 C7 H7A 110.7 . . ?
N2 C7 H7B 110.7 . . ?
C8 C7 H7B 110.7 . . ?
H7A C7 H7B 108.8 . . ?
C7 C8 C9 104.2(3) . . ?
C7 C8 H8A 110.9 . . ?
C9 C8 H8A 110.9 . . ?
C7 C8 H8B 110.9 . . ?
C9 C8 H8B 110.9 . . ?
H8A C8 H8B 108.9 . . ?
C8 C9 C10 105.3(3) . . ?
C8 C9 H9A 110.7 . . ?
C10 C9 H9A 110.7 . . ?
C8 C9 H9B 110.7 . . ?
C10 C9 H9B 110.7 . . ?
H9A C9 H9B 108.8 . . ?
N2 C10 C11 110.1(3) . . ?
N2 C10 C9 106.3(3) . . ?
C11 C10 C9 111.3(3) . . ?
N2 C10 H10 109.7 . . ?
C11 C10 H10 109.7 . . ?
C9 C10 H10 109.7 . . ?
N3 C11 C10 110.6(3) . . ?
N3 C11 C12 105.9(3) . . ?
C10 C11 C12 110.9(3) . . ?
N3 C11 H11 109.8 . . ?
C10 C11 H11 109.8 . . ?
C12 C11 H11 109.8 . . ?
C13 C12 C11 106.0(3) . . ?
C13 C12 H12A 110.5 . . ?
C11 C12 H12A 110.5 . . ?
C13 C12 H12B 110.5 . . ?
C11 C12 H12B 110.5 . . ?
H12A C12 H12B 108.7 . . ?
C14 C13 C12 103.6(3) . . ?
C14 C13 H13A 111.0 . . ?
C12 C13 H13A 111.0 . . ?
C14 C13 H13B 111.0 . . ?
C12 C13 H13B 111.0 . . ?
H13A C13 H13B 109.0 . . ?
N3 C14 C13 105.7(3) . . ?
N3 C14 H14A 110.6 . . ?
C13 C14 H14A 110.6 . . ?
N3 C14 H14B 110.6 . . ?
C13 C14 H14B 110.6 . . ?
H14A C14 H14B 108.7 . . ?
N3 C15 C16 111.1(3) . . ?
N3 C15 H15A 109.4 . . ?
C16 C15 H15A 109.4 . . ?
N3 C15 H15B 109.4 . . ?
C16 C15 H15B 109.4 . . ?
H15A C15 H15B 108.0 . . ?
N4 C16 C17 123.0(3) . . ?
N4 C16 C15 116.4(3) . . ?
C17 C16 C15 120.6(3) . . ?
C16 C17 C18 120.4(3) . . ?
C16 C17 H17 119.8 . . ?
C18 C17 H17 119.8 . . ?
N6 C18 C19 122.5(3) . . ?
N6 C18 C17 121.0(3) . . ?
C19 C18 C17 116.5(3) . . ?
C20 C19 C18 119.0(3) . . ?
C20 C19 H19 120.5 . . ?
C18 C19 H19 120.5 . . ?
N4 C20 C19 125.1(3) . . ?
N4 C20 H20 117.5 . . ?
C19 C20 H20 117.5 . . ?
N5 C21 C22 102.8(3) . . ?
N5 C21 H21A 111.2 . . ?
C22 C21 H21A 111.2 . . ?
N5 C21 H21B 111.2 . . ?
C22 C21 H21B 111.2 . . ?
H21A C21 H21B 109.1 . . ?
C21 C22 C23 102.8(3) . . ?
C21 C22 H22A 111.2 . . ?
C23 C22 H22A 111.2 . . ?
C21 C22 H22B 111.2 . . ?
C23 C22 H22B 111.2 . . ?
H22A C22 H22B 109.1 . . ?
C24 C23 C22 103.5(3) . . ?
C24 C23 H23A 111.1 . . ?
C22 C23 H23A 111.1 . . ?
C24 C23 H23B 111.1 . . ?
C22 C23 H23B 111.1 . . ?
H23A C23 H23B 109.0 . . ?
N5 C24 C23 103.2(3) . . ?
N5 C24 H24A 111.1 . . ?
C23 C24 H24A 111.1 . . ?
N5 C24 H24B 111.1 . . ?
C23 C24 H24B 111.1 . . ?
H24A C24 H24B 109.1 . . ?
N6 C25 C26 102.9(3) . . ?
N6 C25 H25A 111.2 . . ?
C26 C25 H25A 111.2 . . ?
N6 C25 H25B 111.2 . . ?
C26 C25 H25B 111.2 . . ?
H25A C25 H25B 109.1 . . ?
C25 C26 C27 103.9(3) . . ?
C25 C26 H26A 111.0 . . ?
C27 C26 H26A 111.0 . . ?
C25 C26 H26B 111.0 . . ?
C27 C26 H26B 111.0 . . ?
H26A C26 H26B 109.0 . . ?
C26 C27 C28 103.2(3) . . ?
C26 C27 H27A 111.1 . . ?
C28 C27 H27A 111.1 . . ?
C26 C27 H27B 111.1 . . ?
C28 C27 H27B 111.1 . . ?
H27A C27 H27B 109.1 . . ?
N6 C28 C27 103.0(3) . . ?
N6 C28 H28A 111.2 . . ?
C27 C28 H28A 111.2 . . ?
N6 C28 H28B 111.2 . . ?
C27 C28 H28B 111.2 . . ?
H28A C28 H28B 109.1 . . ?
F1 C29 F2 106.7(5) . . ?
F1 C29 F3 109.2(5) . . ?
F2 C29 F3 106.5(5) . . ?
F1 C29 S1 112.7(4) . . ?
F2 C29 S1 110.2(4) . . ?
F3 C29 S1 111.2(4) . . ?
F6 C30 F5 107.1(4) . . ?
F6 C30 F4 107.3(3) . . ?
F5 C30 F4 108.2(4) . . ?
F6 C30 S2 111.1(3) . . ?
F5 C30 S2 111.2(3) . . ?
F4 C30 S2 111.8(3) . . ?
F7 C31 C32 121.9(6) . . ?
F7 C31 C36 119.8(5) . . ?
C32 C31 C36 118.3(5) . . ?
C32 C31 H31 120.9 . . ?
C36 C31 H31 120.9 . . ?
F8 C32 C33 120.3(5) . . ?
F8 C32 C31 118.3(5) . . ?
C33 C32 C31 121.4(5) . . ?
C33 C32 H32 119.3 . . ?
C31 C32 H32 119.3 . . ?
F9 C33 C32 116.5(7) . . ?
F9 C33 C34 122.8(7) . . ?
C32 C33 C34 120.7(5) . . ?
C32 C33 H33 119.7 . . ?
C34 C33 H33 119.7 . . ?
C35 C34 C33 116.8(6) . . ?
C35 C34 H34 121.6 . . ?
C33 C34 H34 121.6 . . ?
C36 C35 C34 122.3(6) . . ?
C36 C35 H35 118.8 . . ?
C34 C35 H35 118.8 . . ?
C35 C36 C31 120.5(5) . . ?
C35 C36 H36 119.7 . . ?
C31 C36 H36 119.7 . . ?

loop_
_geom_bond_atom_site_label_1
_geom_bond_atom_site_label_2
_geom_bond_distance
_geom_bond_site_symmetry_2
_geom_bond_publ_flag
Mn1 O1 2.152(3) . ?
Mn1 O4 2.184(2) . ?
Mn1 N4 2.215(3) . ?
Mn1 N1 2.222(3) . ?
Mn1 N2 2.294(3) . ?
Mn1 N3 2.300(3) . ?
S1 O3 1.409(4) . ?
S1 O2 1.421(3) . ?
S1 O1 1.451(3) . ?
S1 C29 1.795(5) . ?
S2 O6 1.430(3) . ?
S2 O5 1.432(3) . ?
S2 O4 1.450(3) . ?
S2 C30 1.821(4) . ?
F1 C29 1.274(7) . ?
F2 C29 1.327(6) . ?
F3 C29 1.328(6) . ?
F4 C30 1.330(5) . ?
F5 C30 1.329(5) . ?
F6 C30 1.324(5) . ?
N1 C5 1.351(4) . ?
N1 C1 1.356(4) . ?
N2 C6 1.490(4) . ?
N2 C7 1.493(4) . ?
N2 C10 1.494(4) . ?
N3 C14 1.485(4) . ?
N3 C15 1.489(4) . ?
N3 C11 1.496(5) . ?
N4 C20 1.349(5) . ?
N4 C16 1.358(4) . ?
N5 C3 1.346(4) . ?
N5 C21 1.466(5) . ?
N5 C24 1.466(4) . ?
N6 C18 1.346(4) . ?
N6 C28 1.462(5) . ?
N6 C25 1.474(5) . ?
C1 C2 1.372(5) . ?
C1 H1 0.9500 . ?
C2 C3 1.408(5) . ?
C2 H2 0.9500 . ?
C3 C4 1.411(5) . ?
C4 C5 1.379(4) . ?
C4 H4 0.9500 . ?
C5 C6 1.498(4) . ?
C6 H6A 0.9900 . ?
C6 H6B 0.9900 . ?
C7 C8 1.524(5) . ?
C7 H7A 0.9900 . ?
C7 H7B 0.9900 . ?
C8 C9 1.541(5) . ?
C8 H8A 0.9900 . ?
C8 H8B 0.9900 . ?
C9 C10 1.546(5) . ?
C9 H9A 0.9900 . ?
C9 H9B 0.9900 . ?
C10 C11 1.536(4) . ?
C10 H10 1.0000 . ?
C11 C12 1.555(5) . ?
C11 H11 1.0000 . ?
C12 C13 1.539(6) . ?
C12 H12A 0.9900 . ?
C12 H12B 0.9900 . ?
C13 C14 1.527(5) . ?
C13 H13A 0.9900 . ?
C13 H13B 0.9900 . ?
C14 H14A 0.9900 . ?
C14 H14B 0.9900 . ?
C15 C16 1.503(5) . ?
C15 H15A 0.9900 . ?
C15 H15B 0.9900 . ?
C16 C17 1.372(5) . ?
C17 C18 1.413(5) . ?
C17 H17 0.9500 . ?
C18 C19 1.403(5) . ?
C19 C20 1.369(5) . ?
C19 H19 0.9500 . ?
C20 H20 0.9500 . ?
C21 C22 1.520(5) . ?
C21 H21A 0.9900 . ?
C21 H21B 0.9900 . ?
C22 C23 1.531(6) . ?
C22 H22A 0.9900 . ?
C22 H22B 0.9900 . ?
C23 C24 1.518(5) . ?
C23 H23A 0.9900 . ?
C23 H23B 0.9900 . ?
C24 H24A 0.9900 . ?
C24 H24B 0.9900 . ?
C25 C26 1.511(5) . ?
C25 H25A 0.9900 . ?
C25 H25B 0.9900 . ?
C26 C27 1.520(6) . ?
C26 H26A 0.9900 . ?
C26 H26B 0.9900 . ?
C27 C28 1.529(5) . ?
C27 H27A 0.9900 . ?
C27 H27B 0.9900 . ?
C28 H28A 0.9900 . ?
C28 H28B 0.9900 . ?
F7 C31 1.262(6) . ?
F8 C32 1.341(6) . ?
F9 C33 1.293(8) . ?
C31 C32 1.360(7) . ?
C31 C36 1.395(8) . ?
C31 H31 0.9500 . ?
C32 C33 1.355(8) . ?
C32 H32 0.9500 . ?
C33 C34 1.400(8) . ?
C33 H33 0.9500 . ?
C34 C35 1.382(8) . ?
C34 H34 0.9500 . ?
C35 C36 1.330(8) . ?
C35 H35 0.9500 . ?
C36 H36 0.9500 . ?

loop_
_geom_torsion_atom_site_label_1
_geom_torsion_atom_site_label_2
_geom_torsion_atom_site_label_3
_geom_torsion_atom_site_label_4
_geom_torsion
_geom_torsion_site_symmetry_1
_geom_torsion_site_symmetry_2
_geom_torsion_site_symmetry_3
_geom_torsion_site_symmetry_4
_geom_torsion_publ_flag
O3 S1 O1 Mn1 -101.0(5) . . . . ?
O2 S1 O1 Mn1 33.9(6) . . . . ?
C29 S1 O1 Mn1 147.0(5) . . . . ?
O6 S2 O4 Mn1 10.7(3) . . . . ?
O5 S2 O4 Mn1 -127.9(2) . . . . ?
C30 S2 O4 Mn1 122.0(3) . . . . ?
C5 N1 C1 C2 1.8(5) . . . . ?
Mn1 N1 C1 C2 -173.9(3) . . . . ?
N1 C1 C2 C3 1.3(5) . . . . ?
C21 N5 C3 C2 -2.7(6) . . . . ?
C24 N5 C3 C2 179.2(3) . . . . ?
C21 N5 C3 C4 177.0(3) . . . . ?
C24 N5 C3 C4 -1.1(5) . . . . ?
C1 C2 C3 N5 176.6(3) . . . . ?
C1 C2 C3 C4 -3.1(5) . . . . ?
N5 C3 C4 C5 -177.7(3) . . . . ?
C2 C3 C4 C5 2.0(5) . . . . ?
C1 N1 C5 C4 -3.0(5) . . . . ?
Mn1 N1 C5 C4 173.3(2) . . . . ?
C1 N1 C5 C6 174.7(3) . . . . ?
Mn1 N1 C5 C6 -9.0(3) . . . . ?
C3 C4 C5 N1 1.1(5) . . . . ?
C3 C4 C5 C6 -176.5(3) . . . . ?
C7 N2 C6 C5 -175.2(3) . . . . ?
C10 N2 C6 C5 72.1(3) . . . . ?
Mn1 N2 C6 C5 -45.2(3) . . . . ?
N1 C5 C6 N2 38.8(4) . . . . ?
C4 C5 C6 N2 -143.4(3) . . . . ?
C6 N2 C7 C8 -76.3(3) . . . . ?
C10 N2 C7 C8 40.5(3) . . . . ?
Mn1 N2 C7 C8 163.4(2) . . . . ?
N2 C7 C8 C9 -31.9(3) . . . . ?
C7 C8 C9 C10 11.1(4) . . . . ?
C6 N2 C10 C11 -155.7(3) . . . . ?
C7 N2 C10 C11 87.6(3) . . . . ?
Mn1 N2 C10 C11 -42.1(3) . . . . ?
C6 N2 C10 C9 83.7(3) . . . . ?
C7 N2 C10 C9 -33.0(3) . . . . ?
Mn1 N2 C10 C9 -162.7(2) . . . . ?
C8 C9 C10 N2 13.3(3) . . . . ?
C8 C9 C10 C11 -106.5(3) . . . . ?
C14 N3 C11 C10 90.4(3) . . . . ?
C15 N3 C11 C10 -151.7(3) . . . . ?
Mn1 N3 C11 C10 -36.2(3) . . . . ?
C14 N3 C11 C12 -29.9(3) . . . . ?
C15 N3 C11 C12 88.1(3) . . . . ?
Mn1 N3 C11 C12 -156.5(2) . . . . ?
N2 C10 C11 N3 53.0(4) . . . . ?
C9 C10 C11 N3 170.6(3) . . . . ?
N2 C10 C11 C12 170.2(3) . . . . ?
C9 C10 C11 C12 -72.2(4) . . . . ?
N3 C11 C12 C13 9.6(4) . . . . ?
C10 C11 C12 C13 -110.4(3) . . . . ?
C11 C12 C13 C14 13.7(4) . . . . ?
C15 N3 C14 C13 -78.0(3) . . . . ?
C11 N3 C14 C13 39.3(3) . . . . ?
Mn1 N3 C14 C13 161.9(2) . . . . ?
C12 C13 C14 N3 -32.7(4) . . . . ?
C14 N3 C15 C16 -170.4(3) . . . . ?
C11 N3 C15 C16 75.5(3) . . . . ?
Mn1 N3 C15 C16 -43.4(3) . . . . ?
C20 N4 C16 C17 0.3(5) . . . . ?
Mn1 N4 C16 C17 172.5(3) . . . . ?
C20 N4 C16 C15 178.2(3) . . . . ?
Mn1 N4 C16 C15 -9.5(4) . . . . ?
N3 C15 C16 N4 37.5(4) . . . . ?
N3 C15 C16 C17 -144.5(3) . . . . ?
N4 C16 C17 C18 0.4(5) . . . . ?
C15 C16 C17 C18 -177.5(3) . . . . ?
C28 N6 C18 C19 6.6(5) . . . . ?
C25 N6 C18 C19 -175.0(3) . . . . ?
C28 N6 C18 C17 -173.7(3) . . . . ?
C25 N6 C18 C17 4.8(5) . . . . ?
C16 C17 C18 N6 179.3(3) . . . . ?
C16 C17 C18 C19 -0.9(5) . . . . ?
N6 C18 C19 C20 -179.4(3) . . . . ?
C17 C18 C19 C20 0.8(5) . . . . ?
C16 N4 C20 C19 -0.4(5) . . . . ?
Mn1 N4 C20 C19 -171.4(3) . . . . ?
C18 C19 C20 N4 -0.2(6) . . . . ?
C3 N5 C21 C22 -163.3(4) . . . . ?
C24 N5 C21 C22 15.0(5) . . . . ?
N5 C21 C22 C23 -33.0(5) . . . . ?
C21 C22 C23 C24 39.5(4) . . . . ?
C3 N5 C24 C23 -172.2(3) . . . . ?
C21 N5 C24 C23 9.5(4) . . . . ?
C22 C23 C24 N5 -29.9(4) . . . . ?
C18 N6 C25 C26 168.7(3) . . . . ?
C28 N6 C25 C26 -12.7(4) . . . . ?
N6 C25 C26 C27 31.5(4) . . . . ?
C25 C26 C27 C28 -38.8(4) . . . . ?
C18 N6 C28 C27 167.5(3) . . . . ?
C25 N6 C28 C27 -11.1(5) . . . . ?
C26 C27 C28 N6 30.3(4) . . . . ?
O3 S1 C29 F1 179.7(4) . . . . ?
O2 S1 C29 F1 57.3(5) . . . . ?
O1 S1 C29 F1 -62.5(5) . . . . ?
O3 S1 C29 F2 60.6(5) . . . . ?
O2 S1 C29 F2 -61.7(5) . . . . ?
O1 S1 C29 F2 178.5(4) . . . . ?
O3 S1 C29 F3 -57.2(5) . . . . ?
O2 S1 C29 F3 -179.6(4) . . . . ?
O1 S1 C29 F3 60.6(4) . . . . ?
O6 S2 C30 F6 52.4(3) . . . . ?
O5 S2 C30 F6 175.9(3) . . . . ?
O4 S2 C30 F6 -66.9(3) . . . . ?
O6 S2 C30 F5 -66.8(4) . . . . ?
O5 S2 C30 F5 56.7(4) . . . . ?
O4 S2 C30 F5 173.9(3) . . . . ?
O6 S2 C30 F4 172.2(3) . . . . ?
O5 S2 C30 F4 -64.3(4) . . . . ?
O4 S2 C30 F4 52.9(4) . . . . ?
C36 C31 C32 F8 -179.88(18) . . . . ?
F7 C31 C32 C33 -179.97(19) . . . . ?
C36 C31 C32 C33 -0.4(3) . . . . ?
C31 C32 C33 F9 -179.73(19) . . . . ?
F8 C32 C33 C34 -179.94(18) . . . . ?
C31 C32 C33 C34 0.5(3) . . . . ?
F9 C33 C34 C35 179.89(19) . . . . ?
C32 C33 C34 C35 -0.4(3) . . . . ?
C33 C34 C35 C36 0.1(3) . . . . ?
C34 C35 C36 C31 0.1(3) . . . . ?
F7 C31 C36 C35 179.67(19) . . . . ?
C32 C31 C36 C35 0.0(3) . . . . ?
